data_7023894
loop_
_publ_author_name
'Lan, Qing'
'Zhang, Jun'
'Zhang, Zhi-Ming'
'Lu, Ying'
'Wang, En-Bo'

_publ_section_title
;
 Two three-dimensional porous frameworks built from metal-organic
 coordination polymer sheets pillared by polyoxometalate clusters.
;
_journal_issue 47
_journal_name_full 'Dalton transactions (Cambridge, England : 2003)'
_journal_page_first 16602
_journal_page_last 16607
_journal_paper_doi 10.1039/c3dt51722e
_journal_volume 42
_journal_year 2013
_chemical_formula_sum 'C42 H46 N12 Ni O41 V W12'
_chemical_formula_weight 3690.76
_chemical_name_systematic
; 
 ? 
;
_space_group_IT_number 60
_symmetry_cell_setting orthorhombic
_symmetry_space_group_name_Hall '-P 2n 2ab'
_symmetry_space_group_name_H-M 'P b c n'
_atom_sites_solution_hydrogens none
_atom_sites_solution_primary direct
_atom_sites_solution_secondary difmap
_audit_creation_method SHELXL-97
_cell_angle_alpha 90.00
_cell_angle_beta 90.00
_cell_angle_gamma 90.00
_cell_formula_units_Z 4
_cell_length_a 22.000(4)
_cell_length_b 15.000(3)
_cell_length_c 24.000(5)
_cell_measurement_reflns_used 6890
_cell_measurement_temperature 293(2)
_cell_measurement_theta_max 25.00
_cell_measurement_theta_min 3.03
_cell_volume 7920(3)
_computing_cell_refinement auto
_computing_data_collection auto
_computing_data_reduction auto
_computing_molecular_graphics auto
_computing_publication_material auto
_computing_structure_refinement 'SHELXL-97 (Sheldrick, 1997)'
_computing_structure_solution 'SHELXS-97 (Sheldrick, 1990)'
_diffrn_ambient_temperature 293(2)
_diffrn_detector_area_resol_mean 0.01
_diffrn_measured_fraction_theta_full 0.987
_diffrn_measured_fraction_theta_max 0.987
_diffrn_measurement_device_type 'Rigaku R-AXIS RAPID IP'
_diffrn_measurement_method Oscillation
_diffrn_radiation_monochromator graphite
_diffrn_radiation_source 'fine-focus sealed tube'
_diffrn_radiation_type MoK\a
_diffrn_radiation_wavelength 0.71073
_diffrn_reflns_av_R_equivalents 0.1175
_diffrn_reflns_av_unetI/netI 0.0848
_diffrn_reflns_limit_h_max 25
_diffrn_reflns_limit_h_min -26
_diffrn_reflns_limit_k_max 17
_diffrn_reflns_limit_k_min -17
_diffrn_reflns_limit_l_max 28
_diffrn_reflns_limit_l_min -28
_diffrn_reflns_number 51241
_diffrn_reflns_theta_full 25.00
_diffrn_reflns_theta_max 25.00
_diffrn_reflns_theta_min 3.03
_diffrn_standards_decay_% none
_diffrn_standards_interval_count 0
_diffrn_standards_interval_time 0
_diffrn_standards_number 0
_exptl_absorpt_coefficient_mu 17.780
_exptl_absorpt_correction_T_max 0.02
_exptl_absorpt_correction_T_min 0.01
_exptl_absorpt_correction_type multi-scan
_exptl_absorpt_process_details 'ABSCOR by T.Higashi    8 March, 1995'
_exptl_crystal_colour brown
_exptl_crystal_density_diffrn 3.095
_exptl_crystal_density_method 'not measured'
_exptl_crystal_description block
_exptl_crystal_F_000 6596
_exptl_crystal_size_max 0.28
_exptl_crystal_size_mid 0.25
_exptl_crystal_size_min 0.22
_refine_diff_density_max 2.973
_refine_diff_density_min -3.924
_refine_diff_density_rms 0.500
_refine_ls_extinction_method SHELXL
_refine_ls_goodness_of_fit_ref 1.100
_refine_ls_hydrogen_treatment none
_refine_ls_matrix_type full
_refine_ls_number_parameters 497
_refine_ls_number_reflns 6890
_refine_ls_number_restraints 189
_refine_ls_restrained_S_all 1.088
_refine_ls_R_factor_all 0.0830
_refine_ls_R_factor_gt 0.0671
_refine_ls_shift/su_max 0.001
_refine_ls_shift/su_mean 0.000
_refine_ls_structure_factor_coef Fsqd
_refine_ls_weighting_details 'calc w=1/[\s^2^(Fo^2^)+(0.0711P)^2^+514.5580P] where P=(Fo^2^+2Fc^2^)/3'
_refine_ls_weighting_scheme calc
_refine_ls_wR_factor_gt 0.1690
_refine_ls_wR_factor_ref 0.1779
_reflns_number_gt 5531
_reflns_number_total 6890
_reflns_threshold_expression >2sigma(I)
_cod_data_source_file c3dt51722e.txt
_cod_data_source_block 1
_cod_original_sg_symbol_H-M Pbcn
_cod_database_code 7023894

loop_
_symmetry_equiv_pos_as_xyz
'x, y, z'
'-x+1/2, -y+1/2, z+1/2'
'x+1/2, -y+1/2, -z'
'-x, y, -z+1/2'
'-x, -y, -z'
'x-1/2, y-1/2, -z-1/2'
'-x-1/2, y-1/2, z'
'x, -y, z-1/2'

loop_
_atom_site_label
_atom_site_type_symbol
_atom_site_fract_x
_atom_site_fract_y
_atom_site_fract_z
_atom_site_U_iso_or_equiv
_atom_site_adp_type
_atom_site_occupancy
_atom_site_symmetry_multiplicity
_atom_site_calc_flag
_atom_site_refinement_flags
_atom_site_disorder_assembly
_atom_site_disorder_group
W1 W 0.88891(4) 0.60022(5) 0.25829(3) 0.0188(2) Uani 1 1 d . . .
W2 W 0.98028(4) 0.60077(5) 0.14752(3) 0.0157(2) Uani 1 1 d . . .
W3 W 0.87410(4) 0.75727(5) 0.16044(3) 0.0179(2) Uani 1 1 d . . .
W4 W 1.09738(4) 0.77473(5) 0.13452(3) 0.0178(2) Uani 1 1 d . . .
W5 W 0.99182(4) 0.93075(6) 0.14754(3) 0.0213(2) Uani 1 1 d . . .
W6 W 1.11132(4) 0.93056(5) 0.23197(4) 0.0206(2) Uani 1 1 d . . .
V1 V 1.0000 0.7643(4) 0.2500 0.0400(15) Uani 1 2 d S . .
Ni1 Ni 1.0000 0.5000 0.0000 0.0161(7) Uani 1 2 d S . .
O1 O 0.9703(7) 1.0063(10) 0.0989(6) 0.027(3) Uani 1 1 d . . .
O2 O 0.8152(7) 0.7780(10) 0.1177(6) 0.027(3) Uani 1 1 d . . .
O3 O 1.1675(7) 1.0057(10) 0.2394(6) 0.028(3) Uani 1 1 d . . .
O4 O 1.1437(6) 0.7534(9) 0.0793(5) 0.016(3) Uani 1 1 d U . .
O5 O 0.9426(6) 0.9612(9) 0.2106(6) 0.021(3) Uani 1 1 d . . .
O6 O 1.0590(6) 0.9912(9) 0.1802(6) 0.021(3) Uani 1 1 d . . .
O7 O 0.9531(5) 0.7020(8) 0.2160(5) 0.008(2) Uani 1 1 d U . .
O8 O 1.0370(5) 0.8267(8) 0.2070(5) 0.009(2) Uani 1 1 d U . .
O9 O 0.9871(5) 0.5304(9) 0.0916(5) 0.013(3) Uani 1 1 d U . .
O10 O 0.9570(5) 0.5669(8) 0.3028(5) 0.013(3) Uani 1 1 d U . .
O11 O 0.8361(6) 0.5227(9) 0.2774(6) 0.019(3) Uani 1 1 d U . .
O12 O 1.0476(6) 0.8635(8) 0.1024(5) 0.014(3) Uani 1 1 d . . .
O13 O 0.9245(5) 0.5404(8) 0.1953(5) 0.012(3) Uani 1 1 d . . .
O14 O 0.8390(5) 0.6679(8) 0.2067(5) 0.008(2) Uani 1 1 d U . .
O15 O 0.9136(5) 0.6669(8) 0.1186(5) 0.012(3) Uani 1 1 d U . .
O16 O 0.8736(5) 0.6910(8) 0.3117(5) 0.013(3) Uani 1 1 d U . .
O17 O 1.0325(5) 0.6928(8) 0.1235(5) 0.011(3) Uani 1 1 d U . .
O18 O 0.9324(6) 0.8393(9) 0.1342(5) 0.015(3) Uani 1 1 d U . .
O19 O 1.1436(5) 0.8644(8) 0.1703(5) 0.011(3) Uani 1 1 d U . .
O20 O 0.8588(6) 0.8394(9) 0.2196(5) 0.016(3) Uani 1 1 d . . .
N1 N 0.9073(7) 0.5033(11) -0.0138(7) 0.017(4) Uani 1 1 d . . .
N2 N 0.8204(7) 0.4795(11) -0.0602(7) 0.022(4) Uani 1 1 d U . .
N4 N 0.5171(7) 0.2754(11) -0.0258(7) 0.017(4) Uani 1 1 d U . .
N3 N 0.4968(7) 0.1343(10) -0.0226(6) 0.013(3) Uani 1 1 d . . .
C1 C 0.8797(9) 0.4549(15) -0.0522(9) 0.025(5) Uani 1 1 d . . .
H1A H 0.8986 0.4090 -0.0718 0.030 Uiso 1 1 calc R . .
C2 C 0.7810(9) 0.4432(15) -0.1000(9) 0.027(5) Uani 1 1 d U . .
H2A H 0.7990 0.3892 -0.1150 0.032 Uiso 1 1 calc R . .
H2B H 0.7764 0.4852 -0.1304 0.032 Uiso 1 1 calc R . .
C3 C 0.8654(10) 0.5627(16) 0.0046(12) 0.039(6) Uani 1 1 d . . .
H3A H 0.8716 0.6043 0.0328 0.047 Uiso 1 1 calc R . .
C4 C 0.8128(10) 0.5518(16) -0.0245(10) 0.031(5) Uani 1 1 d U . .
H4A H 0.7779 0.5865 -0.0212 0.037 Uiso 1 1 calc R . .
C5 C 0.6045(8) 0.3794(13) -0.0324(8) 0.014(4) Uani 1 1 d U . .
C6 C 0.5203(10) 0.1989(15) 0.0061(8) 0.023(5) Uani 1 1 d . . .
H6A H 0.5364 0.1945 0.0418 0.028 Uiso 1 1 calc R . .
C7 C 0.4894(10) 0.2528(15) -0.0737(9) 0.026(5) Uani 1 1 d U . .
H7A H 0.4796 0.2906 -0.1030 0.031 Uiso 1 1 calc R . .
C8 C 0.5431(10) 0.3598(15) -0.0057(9) 0.027(5) Uani 1 1 d U . .
H8A H 0.5479 0.3569 0.0344 0.033 Uiso 1 1 calc R . .
H8B H 0.5152 0.4081 -0.0140 0.033 Uiso 1 1 calc R . .
C9 C 0.6165(10) 0.4629(15) -0.0525(10) 0.031(5) Uani 1 1 d . . .
H9A H 0.5864 0.5064 -0.0514 0.037 Uiso 1 1 calc R . .
C10 C 0.7187(9) 0.4213(16) -0.0763(9) 0.026(5) Uani 1 1 d . . .
C11 C 0.6740(9) 0.4836(15) -0.0748(9) 0.025(5) Uani 1 1 d U . .
H11A H 0.6814 0.5405 -0.0886 0.030 Uiso 1 1 calc R . .
C12 C 0.7066(10) 0.3375(14) -0.0564(9) 0.027(5) Uani 1 1 d . . .
H12A H 0.7365 0.2937 -0.0576 0.033 Uiso 1 1 calc R . .
C13 C 0.6501(9) 0.3177(14) -0.0346(9) 0.022(5) Uani 1 1 d U . .
H13A H 0.6429 0.2607 -0.0210 0.027 Uiso 1 1 calc R . .
C14 C 0.4789(10) 0.1674(15) -0.0708(9) 0.027(5) Uani 1 1 d U . .
H14A H 0.4611 0.1340 -0.0990 0.033 Uiso 1 1 calc R . .
N5 N 0.2506(8) 0.7672(13) 0.2229(9) 0.035(5) Uani 1 1 d D A .
N6 N 0.3455(9) 0.7765(13) 0.1906(10) 0.049(6) Uani 1 1 d DU . .
C15 C 0.2826(10) 0.6887(13) 0.2157(15) 0.078(11) Uani 1 1 d DU . .
H15A H 0.2664 0.6363 0.2300 0.094 Uiso 1 1 calc R A .
C16 C 0.2951(18) 0.831(3) 0.2050(17) 0.087(12) Uani 1 1 d U A .
H16A H 0.2918 0.8923 0.2033 0.104 Uiso 1 1 calc R . .
C31 C 0.4769(14) 0.841(2) 0.2347(14) 0.066(9) Uani 1 1 d DU . .
H31A H 0.4586 0.8961 0.2278 0.079 Uiso 1 1 calc R . .
C17 C 0.3378(12) 0.6847(13) 0.1880(15) 0.079 Uiso 1 1 d D A .
C32 C 0.4497(18) 0.764(2) 0.2093(18) 0.101(14) Uani 1 1 d DU . .
C33 C 0.478(2) 0.687(3) 0.235(2) 0.117(18) Uiso 1 1 d D . .
H33A H 0.4614 0.6314 0.2268 0.141 Uiso 1 1 calc R . .
C34 C 0.4016(11) 0.812(2) 0.1728(17) 0.036(11) Uani 0.50 1 d PDU A 1
H34A H 0.4030 0.8758 0.1788 0.043 Uiso 0.50 1 calc PR A 1
H34B H 0.4082 0.7997 0.1336 0.043 Uiso 0.50 1 calc PR A 1
C34A C 0.4050(18) 0.711(3) 0.1758(17) 0.021(9) Uani 0.50 1 d PU A 2
O1W O 0.815(3) 1.000(4) 0.103(2) 0.098(17) Uani 0.50 1 d PU . .

loop_
_atom_site_aniso_label
_atom_site_aniso_U_11
_atom_site_aniso_U_22
_atom_site_aniso_U_33
_atom_site_aniso_U_23
_atom_site_aniso_U_13
_atom_site_aniso_U_12
W1 0.0220(4) 0.0145(5) 0.0199(4) 0.0014(3) 0.0022(4) -0.0024(3)
W2 0.0239(4) 0.0127(4) 0.0106(4) -0.0037(3) 0.0012(3) -0.0021(3)
W3 0.0224(4) 0.0167(5) 0.0148(4) 0.0019(3) -0.0040(4) 0.0018(3)
W4 0.0244(4) 0.0140(5) 0.0150(4) -0.0001(3) 0.0067(4) -0.0034(3)
W5 0.0332(5) 0.0142(5) 0.0165(4) 0.0066(3) 0.0012(4) 0.0000(3)
W6 0.0279(5) 0.0112(5) 0.0227(4) -0.0001(3) 0.0023(4) -0.0069(3)
V1 0.050(4) 0.044(4) 0.026(3) 0.000 0.006(3) 0.000
Ni1 0.0140(16) 0.0109(18) 0.0234(19) -0.0011(14) -0.0060(16) -0.0021(13)
O1 0.044(9) 0.020(8) 0.015(7) 0.004(6) -0.012(7) 0.002(7)
O2 0.035(8) 0.025(9) 0.020(8) 0.007(6) -0.011(7) 0.001(7)
O3 0.033(8) 0.026(9) 0.026(8) -0.006(6) -0.002(7) -0.009(7)
O4 0.019(4) 0.017(5) 0.012(4) 0.001(4) 0.005(4) -0.002(4)
O5 0.033(8) 0.010(7) 0.018(7) 0.004(5) -0.002(6) -0.001(6)
O6 0.027(7) 0.009(7) 0.026(8) 0.003(6) 0.003(7) 0.000(6)
O7 0.009(3) 0.006(3) 0.007(3) 0.002(3) 0.000(3) 0.001(3)
O8 0.010(3) 0.008(3) 0.008(3) 0.001(3) -0.001(3) 0.000(3)
O9 0.018(4) 0.017(5) 0.003(4) -0.003(4) -0.001(4) -0.003(4)
O10 0.016(4) 0.010(4) 0.012(4) 0.004(4) -0.002(4) 0.003(4)
O11 0.019(4) 0.016(5) 0.021(5) -0.004(4) 0.000(4) -0.005(4)
O12 0.026(7) 0.011(7) 0.007(6) -0.002(5) -0.006(6) -0.004(5)
O13 0.014(6) 0.006(7) 0.015(6) -0.003(5) 0.002(6) -0.004(5)
O14 0.007(3) 0.009(3) 0.007(3) 0.000(3) 0.001(3) 0.001(3)
O15 0.015(4) 0.011(4) 0.010(4) 0.001(4) 0.002(4) -0.002(4)
O16 0.017(4) 0.014(4) 0.009(4) 0.004(4) 0.001(4) 0.000(4)
O17 0.014(4) 0.011(4) 0.008(4) -0.001(4) 0.003(4) 0.002(4)
O18 0.018(4) 0.015(5) 0.011(4) 0.002(4) 0.002(4) -0.002(4)
O19 0.015(4) 0.011(4) 0.008(4) 0.002(4) -0.001(4) 0.000(4)
O20 0.024(7) 0.013(7) 0.012(6) 0.008(5) -0.001(6) 0.002(5)
N1 0.013(8) 0.020(9) 0.019(9) -0.008(7) -0.004(7) -0.004(7)
N2 0.020(5) 0.021(5) 0.025(5) -0.003(4) -0.002(4) -0.003(4)
N4 0.019(5) 0.015(5) 0.017(5) 0.002(4) 0.000(4) 0.002(4)
N3 0.017(8) 0.012(9) 0.010(7) -0.002(6) -0.001(7) 0.003(6)
C1 0.027(11) 0.023(12) 0.024(11) -0.005(9) -0.001(10) 0.000(9)
C2 0.025(6) 0.030(6) 0.025(6) 0.001(4) 0.002(5) -0.003(4)
C3 0.025(12) 0.025(14) 0.068(19) -0.004(12) 0.005(13) 0.007(10)
C4 0.028(6) 0.031(7) 0.034(7) -0.003(5) 0.002(5) 0.001(5)
C5 0.015(5) 0.013(5) 0.016(5) 0.001(4) 0.000(4) -0.001(4)
C6 0.033(12) 0.024(12) 0.013(10) 0.006(8) 0.003(9) 0.007(9)
C7 0.028(6) 0.026(6) 0.024(6) 0.003(4) -0.004(5) -0.001(4)
C8 0.029(6) 0.024(6) 0.028(6) -0.001(4) 0.002(5) -0.002(4)
C9 0.030(12) 0.025(13) 0.036(13) 0.008(10) -0.009(11) 0.002(10)
C10 0.013(10) 0.045(15) 0.021(11) -0.001(10) -0.003(9) -0.006(9)
C11 0.024(6) 0.027(6) 0.023(6) 0.005(4) -0.002(5) -0.003(4)
C12 0.031(11) 0.020(12) 0.031(12) 0.004(9) 0.014(10) 0.017(9)
C13 0.024(6) 0.020(6) 0.024(6) 0.001(4) 0.001(5) -0.002(4)
C14 0.030(6) 0.027(6) 0.026(6) 0.000(5) -0.006(5) -0.001(4)
N5 0.017(9) 0.044(13) 0.043(12) -0.014(10) 0.002(9) 0.003(8)
N6 0.045(7) 0.055(7) 0.048(7) -0.002(5) -0.001(5) -0.001(5)
C15 0.080(11) 0.077(11) 0.077(11) 0.000(5) -0.001(5) 0.002(5)
C16 0.090(12) 0.084(12) 0.086(12) 0.000(5) -0.002(5) -0.001(5)
C31 0.064(10) 0.066(10) 0.068(10) 0.008(5) 0.000(5) 0.004(5)
C32 0.100(15) 0.104(15) 0.100(15) -0.001(5) 0.001(5) 0.001(5)
C34 0.036(12) 0.036(12) 0.036(12) 0.001(5) 0.000(5) 0.001(5)
C34A 0.020(10) 0.021(10) 0.022(10) 0.000(5) -0.001(5) 0.000(5)
O1W 0.099(18) 0.097(18) 0.097(18) 0.001(5) -0.001(5) 0.003(5)

loop_
_atom_type_symbol
_atom_type_description
_atom_type_scat_dispersion_real
_atom_type_scat_dispersion_imag
_atom_type_scat_source
Ni Ni 0.3393 1.1124 'International Tables Vol C Tables 4.2.6.8 and 6.1.1.4'
O O 0.0106 0.0060 'International Tables Vol C Tables 4.2.6.8 and 6.1.1.4'
V V 0.3005 0.5294 'International Tables Vol C Tables 4.2.6.8 and 6.1.1.4'
W W -0.8490 6.8722 'International Tables Vol C Tables 4.2.6.8 and 6.1.1.4'
C C 0.0033 0.0016 'International Tables Vol C Tables 4.2.6.8 and 6.1.1.4'
N N 0.0061 0.0033 'International Tables Vol C Tables 4.2.6.8 and 6.1.1.4'
H H 0.0000 0.0000 'International Tables Vol C Tables 4.2.6.8 and 6.1.1.4'

loop_
_geom_angle_atom_site_label_1
_geom_angle_atom_site_label_2
_geom_angle_atom_site_label_3
_geom_angle
_geom_angle_site_symmetry_1
_geom_angle_site_symmetry_3
O11 W1 O16 100.8(6) . .
O11 W1 O10 101.9(6) . .
O16 W1 O10 87.1(5) . .
O11 W1 O13 99.8(6) . .
O16 W1 O13 159.4(5) . .
O10 W1 O13 89.9(5) . .
O11 W1 O14 98.2(6) . .
O16 W1 O14 87.4(5) . .
O10 W1 O14 159.9(5) . .
O13 W1 O14 88.5(5) . .
O11 W1 O7 169.3(5) . .
O16 W1 O7 86.0(5) . .
O10 W1 O7 86.6(5) . .
O13 W1 O7 73.4(5) . .
O14 W1 O7 73.7(4) . .
O9 W2 O17 99.1(5) . .
O9 W2 O10 105.3(6) . 4_755
O17 W2 O10 86.8(5) . 4_755
O9 W2 O15 95.9(5) . .
O17 W2 O15 88.7(5) . .
O10 W2 O15 158.7(5) 4_755 .
O9 W2 O13 103.5(5) . .
O17 W2 O13 157.3(5) . .
O10 W2 O13 87.8(5) 4_755 .
O15 W2 O13 88.4(5) . .
O9 W2 O7 169.1(5) . .
O17 W2 O7 83.9(5) . .
O10 W2 O7 85.3(5) 4_755 .
O15 W2 O7 73.6(4) . .
O13 W2 O7 73.7(5) . .
O2 W3 O18 101.6(6) . .
O2 W3 O15 99.3(6) . .
O18 W3 O15 88.7(5) . .
O2 W3 O14 100.0(6) . .
O18 W3 O14 158.4(5) . .
O15 W3 O14 89.5(5) . .
O2 W3 O20 101.4(6) . .
O18 W3 O20 87.0(5) . .
O15 W3 O20 159.2(5) . .
O14 W3 O20 87.1(5) . .
O2 W3 O7 169.9(6) . .
O18 W3 O7 85.2(5) . .
O15 W3 O7 73.0(5) . .
O14 W3 O7 73.7(4) . .
O20 W3 O7 86.3(5) . .
O4 W4 O12 99.3(6) . .
O4 W4 O19 99.5(6) . .
O12 W4 O19 89.7(5) . .
O4 W4 O17 102.7(6) . .
O12 W4 O17 87.9(5) . .
O19 W4 O17 157.8(5) . .
O4 W4 O16 101.7(6) . 4_755
O12 W4 O16 158.9(5) . 4_755
O19 W4 O16 88.9(5) . 4_755
O17 W4 O16 85.4(5) . 4_755
O4 W4 O8 171.2(5) . .
O12 W4 O8 74.8(5) . .
O19 W4 O8 74.3(5) . .
O17 W4 O8 83.8(5) . .
O16 W4 O8 84.5(5) 4_755 .
O1 W5 O6 100.5(6) . .
O1 W5 O5 103.1(7) . .
O6 W5 O5 90.0(6) . .
O1 W5 O18 100.0(6) . .
O6 W5 O18 159.6(5) . .
O5 W5 O18 85.2(6) . .
O1 W5 O12 98.1(6) . .
O6 W5 O12 89.2(6) . .
O5 W5 O12 158.6(5) . .
O18 W5 O12 88.0(5) . .
O1 W5 O8 170.5(6) . .
O6 W5 O8 74.7(5) . .
O5 W5 O8 85.3(5) . .
O18 W5 O8 85.1(5) . .
O12 W5 O8 73.9(5) . .
O3 W6 O5 102.8(6) . 4_755
O3 W6 O20 99.3(7) . 4_755
O5 W6 O20 86.9(6) 4_755 4_755
O3 W6 O19 99.0(6) . .
O5 W6 O19 158.1(5) 4_755 .
O20 W6 O19 88.4(5) 4_755 .
O3 W6 O6 101.0(7) . .
O5 W6 O6 88.9(6) 4_755 .
O20 W6 O6 159.6(5) 4_755 .
O19 W6 O6 88.1(5) . .
O3 W6 O8 171.2(6) . .
O5 W6 O8 84.8(5) 4_755 .
O20 W6 O8 85.4(5) 4_755 .
O19 W6 O8 73.5(5) . .
O6 W6 O8 74.4(5) . .
O8 V1 O8 109.2(9) . 4_755
O8 V1 O7 109.6(6) . .
O8 V1 O7 109.7(6) 4_755 .
O8 V1 O7 109.7(6) . 4_755
O8 V1 O7 109.6(6) 4_755 4_755
O7 V1 O7 109.3(9) . 4_755
N1 Ni1 N1 180.0(9) . 5_765
N1 Ni1 N3 88.2(6) . 7_765
N1 Ni1 N3 91.8(6) 5_765 7_765
N1 Ni1 N3 91.8(6) . 3
N1 Ni1 N3 88.2(6) 5_765 3
N3 Ni1 N3 180.0(8) 7_765 3
N1 Ni1 O9 88.5(5) . 5_765
N1 Ni1 O9 91.5(5) 5_765 5_765
N3 Ni1 O9 86.4(5) 7_765 5_765
N3 Ni1 O9 93.6(5) 3 5_765
N1 Ni1 O9 91.5(5) . .
N1 Ni1 O9 88.5(5) 5_765 .
N3 Ni1 O9 93.6(5) 7_765 .
N3 Ni1 O9 86.4(5) 3 .
O9 Ni1 O9 180.000(1) 5_765 .
W6 O5 W5 151.6(8) 4_755 .
W5 O6 W6 120.4(7) . .
V1 O7 W1 123.4(6) . .
V1 O7 W2 125.0(6) . .
W1 O7 W2 92.1(4) . .
V1 O7 W3 123.9(6) . .
W1 O7 W3 91.7(4) . .
W2 O7 W3 91.2(4) . .
V1 O8 W4 125.0(7) . .
V1 O8 W6 125.2(6) . .
W4 O8 W6 90.9(4) . .
V1 O8 W5 124.2(6) . .
W4 O8 W5 90.5(4) . .
W6 O8 W5 90.5(4) . .
W2 O9 Ni1 153.6(7) . .
W2 O10 W1 148.8(7) 4_755 .
W4 O12 W5 120.6(6) . .
W2 O13 W1 120.8(6) . .
W3 O14 W1 120.7(6) . .
W3 O15 W2 122.2(6) . .
W1 O16 W4 150.2(7) . 4_755
W2 O17 W4 152.5(7) . .
W3 O18 W5 150.8(7) . .
W4 O19 W6 121.3(6) . .
W3 O20 W6 148.5(7) . 4_755
C1 N1 C3 106.1(18) . .
C1 N1 Ni1 123.4(14) . .
C3 N1 Ni1 129.4(15) . .
C1 N2 C4 103.8(17) . .
C1 N2 C2 125.4(18) . .
C4 N2 C2 130.4(18) . .
C7 N4 C6 106.6(18) . .
C7 N4 C8 132.4(18) . .
C6 N4 C8 120.9(18) . .
C6 N3 C14 107.7(18) . .
C6 N3 Ni1 124.7(13) . 3_455
C14 N3 Ni1 126.9(14) . 3_455
N1 C1 N2 112.7(19) . .
N1 C1 H1A 123.6 . .
N2 C1 H1A 123.6 . .
N2 C2 C10 112.8(18) . .
N2 C2 H2A 109.0 . .
C10 C2 H2A 109.0 . .
N2 C2 H2B 109.0 . .
C10 C2 H2B 109.0 . .
H2A C2 H2B 107.8 . .
N1 C3 C4 109(2) . .
N1 C3 H3A 125.3 . .
C4 C3 H3A 125.3 . .
C3 C4 N2 108(2) . .
C3 C4 H4A 126.0 . .
N2 C4 H4A 126.0 . .
C13 C5 C9 117.7(19) . .
C13 C5 C8 122.5(18) . .
C9 C5 C8 119.7(19) . .
N3 C6 N4 107.9(18) . .
N3 C6 H6A 126.1 . .
N4 C6 H6A 126.1 . .
C14 C7 N4 106(2) . .
C14 C7 H7A 126.8 . .
N4 C7 H7A 126.8 . .
N4 C8 C5 111.8(17) . .
N4 C8 H8A 109.2 . .
C5 C8 H8A 109.2 . .
N4 C8 H8B 109.2 . .
C5 C8 H8B 109.2 . .
H8A C8 H8B 107.9 . .
C5 C9 C11 121(2) . .
C5 C9 H9A 119.7 . .
C11 C9 H9A 119.7 . .
C11 C10 C12 118.8(19) . .
C11 C10 C2 121(2) . .
C12 C10 C2 120(2) . .
C10 C11 C9 121(2) . .
C10 C11 H11A 119.7 . .
C9 C11 H11A 119.7 . .
C10 C12 C13 120.2(19) . .
C10 C12 H12A 119.9 . .
C13 C12 H12A 119.9 . .
C5 C13 C12 122(2) . .
C5 C13 H13A 119.0 . .
C12 C13 H13A 119.0 . .
C7 C14 N3 111(2) . .
C7 C14 H14A 124.3 . .
N3 C14 H14A 124.3 . .
C15 N5 C16 100(2) . .
C17 N6 C34 117.7(12) . .
C17 N6 C16 119(2) . .
C34 N6 C16 123(2) . .
C17 N6 C34A 60.0(18) . .
C34 N6 C34A 58.3(19) . .
C16 N6 C34A 178(3) . .
N5 C15 C17 123.0(16) . .
N5 C15 H15A 118.5 . .
C17 C15 H15A 118.5 . .
N6 C16 N5 103(3) . .
N6 C16 H16A 128.4 . .
N5 C16 H16A 128.4 . .
C31 C31 C32 125.6(19) 4_655 .
C31 C31 H31A 117.2 4_655 .
C32 C31 H31A 117.2 . .
C15 C17 N6 92.3(8) . .
C15 C17 C34A 156(3) . .
N6 C17 C34A 69.3(19) . .
C31 C32 C33 107(3) . .
C31 C32 C34A 158(3) . .
C33 C32 C34A 95(3) . .
C31 C32 C34 98(3) . .
C33 C32 C34 155(3) . .
C34A C32 C34 60(2) . .
C33 C33 C32 127(2) 4_655 .
C33 C33 H33A 116.5 4_655 .
C32 C33 H33A 116.5 . .
N6 C34 C32 105(3) . .
N6 C34 H34A 110.8 . .
C32 C34 H34A 110.8 . .
N6 C34 H34B 110.8 . .
C32 C34 H34B 110.8 . .
H34A C34 H34B 108.9 . .
C32 C34A C17 131(4) . .
C32 C34A N6 95(3) . .
C17 C34A N6 50.7(13) . .

loop_
_geom_bond_atom_site_label_1
_geom_bond_atom_site_label_2
_geom_bond_distance
_geom_bond_site_symmetry_2
W1 O11 1.706(13) .
W1 O16 1.900(13) .
W1 O10 1.907(12) .
W1 O13 1.924(12) .
W1 O14 1.942(11) .
W1 O7 2.315(11) .
W2 O9 1.714(12) .
W2 O17 1.886(12) .
W2 O10 1.893(12) 4_755
W2 O15 1.902(12) .
W2 O13 1.908(12) .
W2 O7 2.316(12) .
W3 O2 1.683(14) .
W3 O18 1.886(13) .
W3 O15 1.897(12) .
W3 O14 1.904(11) .
W3 O20 1.910(13) .
W3 O7 2.341(11) .
W4 O4 1.701(13) .
W4 O12 1.888(13) .
W4 O19 1.891(12) .
W4 O17 1.902(12) .
W4 O16 1.911(13) 4_755
W4 O8 2.323(12) .
W5 O1 1.695(14) .
W5 O6 1.902(14) .
W5 O5 1.916(14) .
W5 O18 1.922(13) .
W5 O12 1.923(13) .
W5 O8 2.338(12) .
W6 O3 1.683(14) .
W6 O5 1.876(14) 4_755
W6 O20 1.911(13) 4_755
W6 O19 1.919(12) .
W6 O6 1.923(14) .
W6 O8 2.337(12) .
V1 O8 1.613(12) .
V1 O8 1.613(12) 4_755
V1 O7 1.614(12) .
V1 O7 1.614(12) 4_755
Ni1 N1 2.067(15) .
Ni1 N1 2.067(15) 5_765
Ni1 N3 2.088(15) 7_765
Ni1 N3 2.088(15) 3
Ni1 O9 2.264(12) 5_765
Ni1 O9 2.264(12) .
O5 W6 1.876(14) 4_755
O10 W2 1.893(12) 4_755
O16 W4 1.911(13) 4_755
O20 W6 1.911(13) 4_755
N1 C1 1.32(3) .
N1 C3 1.36(3) .
N2 C1 1.37(3) .
N2 C4 1.39(3) .
N2 C2 1.40(3) .
N4 C7 1.34(3) .
N4 C6 1.38(3) .
N4 C8 1.47(3) .
N3 C6 1.30(3) .
N3 C14 1.32(3) .
N3 Ni1 2.088(15) 3_455
C1 H1A 0.9300 .
C2 C10 1.52(3) .
C2 H2A 0.9700 .
C2 H2B 0.9700 .
C3 C4 1.36(3) .
C3 H3A 0.9300 .
C4 H4A 0.9300 .
C5 C13 1.37(3) .
C5 C9 1.37(3) .
C5 C8 1.53(3) .
C6 H6A 0.9300 .
C7 C14 1.30(3) .
C7 H7A 0.9300 .
C8 H8A 0.9700 .
C8 H8B 0.9700 .
C9 C11 1.41(3) .
C9 H9A 0.9300 .
C10 C11 1.36(3) .
C10 C12 1.37(3) .
C11 H11A 0.9300 .
C12 C13 1.38(3) .
C12 H12A 0.9300 .
C13 H13A 0.9300 .
C14 H14A 0.9300 .
N5 C15 1.383(10) .
N5 C16 1.43(4) .
N6 C17 1.389(10) .
N6 C34 1.409(10) .
N6 C16 1.41(4) .
N6 C34A 1.68(4) .
C15 C17 1.386(10) .
C15 H15A 0.9300 .
C16 H16A 0.9300 .
C31 C31 1.25(6) 4_655
C31 C32 1.446(10) .
C31 H31A 0.9300 .
C17 C34A 1.56(4) .
C32 C33 1.449(10) .
C32 C34A 1.50(5) .
C32 C34 1.555(10) .
C33 C33 1.20(8) 4_655
C33 H33A 0.9300 .
C34 H34A 0.9700 .
C34 H34B 0.9700 .
